data_4502960
loop_
_publ_author_name
'Kounavi, Konstantina A.'
'Manos, Manolis J.'
'Moushi, Eleni E.'
'Kitos, Alexandros A.'
'Papatriantafyllopoulou, Constantina'
'Tasiopoulos, Anastasios J.'
'Nastopoulos, Vassilios'

_publ_section_title
;
 A Systematic Evaluation of the Interplay of Weak and Strong
 Supramolecular Interactions in a Series of Co(II) and Zn(II) Complexes
 Tuned by Ligand Modification
;
_journal_issue 1
_journal_name_full 'Crystal Growth &amp; Design'
_journal_page_first 429
_journal_paper_doi 10.1021/cg201271p
_journal_volume 12
_journal_year 2012
_chemical_formula_moiety 'C32 H28 Cl2 Co N4'
_chemical_formula_sum 'C32 H28 Cl2 Co N4'
_chemical_formula_weight 598.41
_space_group_IT_number 14
_symmetry_cell_setting monoclinic
_symmetry_space_group_name_Hall '-P 2yn'
_symmetry_space_group_name_H-M 'P 1 21/n 1'
_atom_sites_solution_hydrogens geom
_atom_sites_solution_primary direct
_atom_sites_solution_secondary difmap
_audit_creation_method SHELXL-97
_cell_angle_alpha 90.00
_cell_angle_beta 98.867(4)
_cell_angle_gamma 90.00
_cell_formula_units_Z 4
_cell_length_a 9.7672(5)
_cell_length_b 14.0066(7)
_cell_length_c 21.7244(10)
_cell_measurement_reflns_used 9537
_cell_measurement_temperature 100(2)
_cell_measurement_theta_max 30.4293
_cell_measurement_theta_min 3.1914
_cell_volume 2936.5(3)
_computing_cell_refinement 'CrysAlis RED (Oxford Diffraction, 2006)'
_computing_data_collection 'CrysAlis CCD (Oxford Diffraction, 2006)'
_computing_data_reduction 'CrysAlis RED (Oxford Diffraction, 2006)'
_computing_molecular_graphics 'PLATON (Spek, 1990); MERCURY (Bruno et al. 2002)'
_computing_publication_material 'WINGX (Farrugia, 1999)'
_computing_structure_refinement 'SHELXL-97 (Sheldrick, 1997'
_computing_structure_solution 'SIR92 (Altomare et al., 1994)'
_diffrn_ambient_temperature 100(2)
_diffrn_detector_area_resol_mean 16.0288
_diffrn_measured_fraction_theta_full 0.992
_diffrn_measured_fraction_theta_max 0.992
_diffrn_measurement_device_type 'Oxford Diffraction Xcalibur-3 with Sapphire CCD'
_diffrn_measurement_method '\w scans'
_diffrn_radiation_monochromator graphite
_diffrn_radiation_source 'Enhance (Mo) X-ray source'
_diffrn_radiation_type MoK\a
_diffrn_radiation_wavelength 0.71073
_diffrn_reflns_av_R_equivalents 0.0356
_diffrn_reflns_av_sigmaI/netI 0.0642
_diffrn_reflns_limit_h_max 12
_diffrn_reflns_limit_h_min -11
_diffrn_reflns_limit_k_max 15
_diffrn_reflns_limit_k_min -18
_diffrn_reflns_limit_l_max 28
_diffrn_reflns_limit_l_min -28
_diffrn_reflns_number 24360
_diffrn_reflns_theta_full 28.00
_diffrn_reflns_theta_max 28.00
_diffrn_reflns_theta_min 3.20
_exptl_absorpt_coefficient_mu 0.794
_exptl_absorpt_correction_T_max 0.9207
_exptl_absorpt_correction_T_min 0.8337
_exptl_absorpt_correction_type multi-scan
_exptl_absorpt_process_details 'Empirical absorption correction (CrysAlis RED, Oxford Diffraction)'
_exptl_crystal_colour blue
_exptl_crystal_density_diffrn 1.354
_exptl_crystal_density_method 'not measured'
_exptl_crystal_description prism
_exptl_crystal_F_000 1236
_exptl_crystal_size_max 0.23
_exptl_crystal_size_mid 0.15
_exptl_crystal_size_min 0.10
_refine_diff_density_max 0.474
_refine_diff_density_min -0.297
_refine_diff_density_rms 0.055
_refine_ls_extinction_method none
_refine_ls_goodness_of_fit_ref 0.942
_refine_ls_hydrogen_treatment constr
_refine_ls_matrix_type full
_refine_ls_number_parameters 354
_refine_ls_number_reflns 7030
_refine_ls_number_restraints 12
_refine_ls_restrained_S_all 0.965
_refine_ls_R_factor_all 0.0525
_refine_ls_R_factor_gt 0.0304
_refine_ls_shift/su_max 0.001
_refine_ls_shift/su_mean 0.000
_refine_ls_structure_factor_coef Fsqd
_refine_ls_weighting_details 'calc w=1/[\s^2^(Fo^2^)+(0.0311P)^2^] where P=(Fo^2^+2Fc^2^)/3'
_refine_ls_weighting_scheme calc
_refine_ls_wR_factor_gt 0.0646
_refine_ls_wR_factor_ref 0.0664
_reflns_number_gt 4484
_reflns_number_total 7030
_reflns_threshold_expression >2\s(I)
_cod_data_source_file cg201271p_si_002.cif
_cod_data_source_block 1A-CoCl2L2
_cod_depositor_comments
;
The following automatic conversions were performed:

'_symmetry_cell_setting' value 'Monoclinic' changed to 'monoclinic'
according to /home/saulius/struct/CIF-dictionaries/cif_core.dic
dictionary named 'cif_core.dic' version 2.4.1 from 2010-06-29.

Automatic conversion script
Id: cif_fix_values 1715 2011-07-08 13:25:40Z adriana 
;
_cod_database_code 4502960

loop_
_symmetry_equiv_pos_as_xyz
'x, y, z'
'-x+1/2, y+1/2, -z+1/2'
'-x, -y, -z'
'x-1/2, -y-1/2, z-1/2'

loop_
_atom_site_label
_atom_site_type_symbol
_atom_site_fract_x
_atom_site_fract_y
_atom_site_fract_z
_atom_site_U_iso_or_equiv
_atom_site_adp_type
_atom_site_occupancy
_atom_site_symmetry_multiplicity
_atom_site_calc_flag
_atom_site_refinement_flags
Co Co 0.40003(2) 0.049027(16) 0.138789(11) 0.01689(7) Uani 1 1 d .
Cl2 Cl 0.16704(4) 0.04653(3) 0.11184(2) 0.02258(10) Uani 1 1 d .
Cl1 Cl 0.47836(5) -0.09985(3) 0.12966(2) 0.02782(12) Uani 1 1 d .
N1A N 0.35538(14) 0.17298(10) 0.30619(7) 0.0193(3) Uani 1 1 d .
C2A C 0.32140(18) 0.12361(12) 0.25373(8) 0.0195(4) Uani 1 1 d .
H2A H 0.2323 0.1020 0.2392 0.023 Uiso 1 1 calc R
N3A N 0.42875(14) 0.10881(10) 0.22456(6) 0.0173(3) Uani 1 1 d .
C4A C 0.54059(17) 0.15319(12) 0.26092(8) 0.0169(4) Uani 1 1 d .
C5A C 0.49665(17) 0.19271(12) 0.31238(8) 0.0175(4) Uani 1 1 d .
C6A C 0.26002(18) 0.19518(15) 0.35015(9) 0.0316(5) Uani 1 1 d .
H6A1 H 0.2351 0.2615 0.3467 0.047 Uiso 1 1 calc R
H6A2 H 0.3044 0.1819 0.3918 0.047 Uiso 1 1 calc R
H6A3 H 0.1781 0.1567 0.3407 0.047 Uiso 1 1 calc R
C7A C 0.67883(17) 0.15657(12) 0.24193(8) 0.0186(4) Uani 1 1 d .
C8A C 0.72762(17) 0.08033(13) 0.21038(8) 0.0208(4) Uani 1 1 d .
H8A H 0.6754 0.0247 0.2039 0.025 Uiso 1 1 calc R
C9A C 0.85354(18) 0.08665(14) 0.18850(8) 0.0250(4) Uani 1 1 d .
H9A H 0.8838 0.0362 0.1662 0.030 Uiso 1 1 calc R
C10A C 0.93369(18) 0.16752(14) 0.19972(9) 0.0268(5) Uani 1 1 d .
H10A H 1.0178 0.1717 0.1848 0.032 Uiso 1 1 calc R
C11A C 0.88954(18) 0.24245(14) 0.23298(9) 0.0262(5) Uani 1 1 d .
H11A H 0.9452 0.2962 0.2416 0.031 Uiso 1 1 calc R
C12A C 0.76245(18) 0.23750(13) 0.25345(8) 0.0219(4) Uani 1 1 d .
H12A H 0.7323 0.2887 0.2751 0.026 Uiso 1 1 calc R
C13A C 0.57250(17) 0.24589(12) 0.36530(8) 0.0176(4) Uani 1 1 d .
C14A C 0.69793(18) 0.21030(13) 0.39577(8) 0.0231(4) Uani 1 1 d .
H14A H 0.7313 0.1523 0.3834 0.028 Uiso 1 1 calc R
C15A C 0.77323(19) 0.26071(14) 0.44437(9) 0.0279(5) Uani 1 1 d .
H15A H 0.8578 0.2371 0.4640 0.033 Uiso 1 1 calc R
C16A C 0.72322(18) 0.34569(13) 0.46368(8) 0.0229(4) Uani 1 1 d .
H16A H 0.7734 0.3790 0.4967 0.028 Uiso 1 1 calc R
C17A C 0.59905(18) 0.38122(13) 0.43408(8) 0.0213(4) Uani 1 1 d .
H17A H 0.5651 0.4385 0.4473 0.026 Uiso 1 1 calc R
C18A C 0.52449(17) 0.33218(12) 0.38471(8) 0.0201(4) Uani 1 1 d .
H18A H 0.4415 0.3573 0.3644 0.024 Uiso 1 1 calc R
N1B N 0.68461(14) 0.16310(10) 0.03875(6) 0.0181(3) Uani 1 1 d .
C2B C 0.60349(17) 0.09519(13) 0.05658(8) 0.0174(4) Uani 1 1 d .
H2B H 0.6129 0.0304 0.0488 0.021 Uiso 1 1 calc R
N3B N 0.50769(13) 0.13175(10) 0.08685(6) 0.0154(3) Uani 1 1 d .
C4B C 0.53022(17) 0.22975(12) 0.08822(8) 0.0162(4) Uani 1 1 d .
C5B C 0.63939(17) 0.25005(12) 0.05804(8) 0.0175(4) Uani 1 1 d .
C6B C 0.80350(18) 0.14722(13) 0.00621(9) 0.0263(4) Uani 1 1 d .
H6B1 H 0.8872 0.1462 0.0359 0.040 Uiso 1 1 calc R
H6B2 H 0.8084 0.1978 -0.0232 0.040 Uiso 1 1 calc R
H6B3 H 0.7928 0.0872 -0.0154 0.040 Uiso 1 1 calc R
C7B C 0.44628(17) 0.29414(12) 0.12096(8) 0.0174(4) Uani 1 1 d .
C8B C 0.30368(17) 0.28025(12) 0.11663(8) 0.0215(4) Uani 1 1 d .
H8B H 0.2601 0.2335 0.0902 0.026 Uiso 1 1 calc R
C9B C 0.2268(2) 0.33542(14) 0.15137(10) 0.0343(5) Uani 1 1 d .
H9B H 0.1319 0.3252 0.1485 0.041 Uiso 1 1 calc R
C10B C 0.2899(2) 0.40536(15) 0.19013(11) 0.0431(6) Uani 1 1 d .
H10B H 0.2380 0.4415 0.2141 0.052 Uiso 1 1 calc R
C11B C 0.4297(2) 0.42206(15) 0.19350(10) 0.0394(6) Uani 1 1 d .
H11B H 0.4717 0.4705 0.2189 0.047 Uiso 1 1 calc R
C12B C 0.50791(19) 0.36673(13) 0.15901(9) 0.0264(4) Uani 1 1 d .
H12B H 0.6023 0.3783 0.1614 0.032 Uiso 1 1 calc R
C13B C 0.70216(18) 0.34136(12) 0.04339(8) 0.0209(4) Uani 1 1 d .
C14B C 0.6368(2) 0.39911(14) -0.00360(9) 0.0340(5) Uani 1 1 d .
H14B H 0.5523 0.3801 -0.0260 0.041 Uiso 1 1 calc R
C15B C 0.6947(2) 0.48468(14) -0.01786(11) 0.0397(6) Uani 1 1 d .
H15B H 0.6489 0.5228 -0.0496 0.048 Uiso 1 1 calc R
C16B C 0.8183(2) 0.51339(14) 0.01430(11) 0.0388(6) Uani 1 1 d .
H16B H 0.8571 0.5712 0.0048 0.047 Uiso 1 1 calc R
C17B C 0.8852(2) 0.45682(18) 0.06056(12) 0.0567(7) Uani 1 1 d U
H17B H 0.9703 0.4758 0.0824 0.068 Uiso 1 1 calc R
C18B C 0.8269(2) 0.37159(16) 0.07508(11) 0.0471(6) Uani 1 1 d U
H18B H 0.8731 0.3340 0.1070 0.057 Uiso 1 1 calc R

loop_
_atom_site_aniso_label
_atom_site_aniso_U_11
_atom_site_aniso_U_22
_atom_site_aniso_U_33
_atom_site_aniso_U_23
_atom_site_aniso_U_13
_atom_site_aniso_U_12
Co 0.01802(13) 0.01686(13) 0.01623(13) -0.00181(11) 0.00405(9) -0.00225(11)
Cl2 0.0177(2) 0.0256(2) 0.0246(3) -0.0054(2) 0.00381(18) -0.00495(19)
Cl1 0.0308(3) 0.0178(2) 0.0355(3) -0.0015(2) 0.0071(2) 0.0000(2)
N1A 0.0189(8) 0.0223(9) 0.0174(8) -0.0015(7) 0.0055(6) -0.0003(6)
C2A 0.0189(9) 0.0208(10) 0.0185(10) -0.0022(8) 0.0023(8) -0.0032(8)
N3A 0.0168(8) 0.0195(8) 0.0157(8) -0.0015(6) 0.0027(6) -0.0009(6)
C4A 0.0191(9) 0.0160(9) 0.0149(10) 0.0004(7) 0.0004(7) -0.0004(7)
C5A 0.0179(9) 0.0174(9) 0.0173(10) 0.0015(7) 0.0029(7) 0.0006(7)
C6A 0.0252(11) 0.0422(13) 0.0305(12) -0.0138(10) 0.0137(9) -0.0057(9)
C7A 0.0180(9) 0.0251(10) 0.0116(9) 0.0006(8) -0.0012(7) 0.0027(8)
C8A 0.0180(9) 0.0243(10) 0.0186(10) -0.0010(8) -0.0022(8) 0.0034(8)
C9A 0.0205(10) 0.0352(12) 0.0184(10) -0.0036(9) 0.0006(8) 0.0106(9)
C10A 0.0170(10) 0.0419(13) 0.0215(11) 0.0014(9) 0.0026(8) 0.0028(9)
C11A 0.0209(10) 0.0339(12) 0.0234(11) -0.0013(9) 0.0020(8) -0.0071(8)
C12A 0.0231(10) 0.0276(11) 0.0153(10) -0.0034(8) 0.0040(8) -0.0002(8)
C13A 0.0196(10) 0.0216(10) 0.0123(9) 0.0014(8) 0.0051(7) 0.0000(7)
C14A 0.0259(10) 0.0222(10) 0.0210(10) -0.0016(8) 0.0028(8) 0.0065(8)
C15A 0.0230(10) 0.0360(12) 0.0223(11) 0.0012(9) -0.0040(8) 0.0069(9)
C16A 0.0244(10) 0.0278(11) 0.0160(10) -0.0018(8) 0.0010(8) -0.0052(8)
C17A 0.0243(10) 0.0186(10) 0.0215(10) -0.0015(8) 0.0051(8) -0.0002(8)
C18A 0.0175(9) 0.0225(10) 0.0194(10) 0.0014(8) 0.0002(8) 0.0016(8)
N1B 0.0182(8) 0.0203(8) 0.0166(8) 0.0010(6) 0.0050(6) 0.0011(6)
C2B 0.0200(10) 0.0159(9) 0.0155(9) -0.0015(8) 0.0000(7) -0.0008(8)
N3B 0.0154(8) 0.0164(8) 0.0143(8) -0.0016(6) 0.0022(6) 0.0003(6)
C4B 0.0162(9) 0.0173(9) 0.0137(9) -0.0007(7) -0.0023(7) -0.0007(7)
C5B 0.0176(9) 0.0179(10) 0.0160(10) 0.0021(7) -0.0005(7) 0.0007(7)
C6B 0.0266(10) 0.0286(11) 0.0265(11) 0.0010(9) 0.0124(9) 0.0036(8)
C7B 0.0214(10) 0.0130(9) 0.0177(10) 0.0026(7) 0.0030(8) 0.0016(7)
C8B 0.0220(10) 0.0162(10) 0.0265(11) -0.0012(8) 0.0048(8) -0.0003(8)
C9B 0.0268(11) 0.0252(12) 0.0543(15) -0.0027(10) 0.0164(10) 0.0027(9)
C10B 0.0460(14) 0.0324(13) 0.0555(16) -0.0138(12) 0.0225(12) 0.0085(11)
C11B 0.0418(14) 0.0300(12) 0.0448(14) -0.0179(10) 0.0018(11) -0.0007(10)
C12B 0.0222(10) 0.0239(11) 0.0317(12) -0.0021(9) -0.0004(9) 0.0007(8)
C13B 0.0189(9) 0.0215(10) 0.0239(11) 0.0022(8) 0.0079(8) 0.0011(8)
C14B 0.0338(12) 0.0299(12) 0.0363(13) 0.0086(10) -0.0005(10) -0.0049(9)
C15B 0.0466(14) 0.0292(12) 0.0446(15) 0.0155(10) 0.0109(12) 0.0033(10)
C16B 0.0456(14) 0.0213(11) 0.0545(16) 0.0035(11) 0.0239(12) -0.0067(10)
C17B 0.0458(13) 0.0524(14) 0.0681(15) 0.0152(13) -0.0035(12) -0.0233(11)
C18B 0.0382(12) 0.0427(13) 0.0559(14) 0.0208(11) -0.0075(11) -0.0149(10)

loop_
_atom_type_symbol
_atom_type_description
_atom_type_scat_dispersion_real
_atom_type_scat_dispersion_imag
_atom_type_scat_source
C C 0.0033 0.0016 'International Tables Vol C Tables 4.2.6.8 and 6.1.1.4'
H H 0.0000 0.0000 'International Tables Vol C Tables 4.2.6.8 and 6.1.1.4'
N N 0.0061 0.0033 'International Tables Vol C Tables 4.2.6.8 and 6.1.1.4'
Cl Cl 0.1484 0.1585 'International Tables Vol C Tables 4.2.6.8 and 6.1.1.4'
Co Co 0.3494 0.9721 'International Tables Vol C Tables 4.2.6.8 and 6.1.1.4'

loop_
_geom_angle_atom_site_label_1
_geom_angle_atom_site_label_2
_geom_angle_atom_site_label_3
_geom_angle
N3B Co N3A 105.47(5)
N3B Co Cl1 105.66(4)
N3A Co Cl1 117.78(4)
N3B Co Cl2 116.98(4)
N3A Co Cl2 103.66(4)
Cl1 Co Cl2 107.847(19)
C2A N1A C5A 107.35(14)
C2A N1A C6A 124.64(14)
C5A N1A C6A 127.88(14)
N3A C2A N1A 112.36(15)
N3A C2A H2A 123.8
N1A C2A H2A 123.8
C2A N3A C4A 105.59(14)
C2A N3A Co 119.92(11)
C4A N3A Co 133.87(11)
C5A C4A N3A 108.99(15)
C5A C4A C7A 129.05(16)
N3A C4A C7A 121.92(15)
C4A C5A N1A 105.69(14)
C4A C5A C13A 131.08(16)
N1A C5A C13A 123.23(15)
N1A C6A H6A1 109.5
N1A C6A H6A2 109.5
H6A1 C6A H6A2 109.5
N1A C6A H6A3 109.5
H6A1 C6A H6A3 109.5
H6A2 C6A H6A3 109.5
C8A C7A C12A 118.40(16)
C8A C7A C4A 120.78(16)
C12A C7A C4A 120.80(16)
C9A C8A C7A 120.55(17)
C9A C8A H8A 119.7
C7A C8A H8A 119.7
C10A C9A C8A 120.09(17)
C10A C9A H9A 120.0
C8A C9A H9A 120.0
C9A C10A C11A 120.20(17)
C9A C10A H10A 119.9
C11A C10A H10A 119.9
C10A C11A C12A 119.90(18)
C10A C11A H11A 120.1
C12A C11A H11A 120.1
C11A C12A C7A 120.78(17)
C11A C12A H12A 119.6
C7A C12A H12A 119.6
C18A C13A C14A 118.82(16)
C18A C13A C5A 121.76(16)
C14A C13A C5A 119.40(16)
C15A C14A C13A 120.36(17)
C15A C14A H14A 119.8
C13A C14A H14A 119.8
C16A C15A C14A 120.13(17)
C16A C15A H15A 119.9
C14A C15A H15A 119.9
C17A C16A C15A 119.94(17)
C17A C16A H16A 120.0
C15A C16A H16A 120.0
C16A C17A C18A 120.27(17)
C16A C17A H17A 119.9
C18A C17A H17A 119.9
C17A C18A C13A 120.46(16)
C17A C18A H18A 119.8
C13A C18A H18A 119.8
C2B N1B C5B 107.97(14)
C2B N1B C6B 125.59(15)
C5B N1B C6B 126.41(14)
N3B C2B N1B 111.40(15)
N3B C2B H2B 124.3
N1B C2B H2B 124.3
C2B N3B C4B 105.69(14)
C2B N3B Co 121.51(11)
C4B N3B Co 130.42(11)
C5B C4B N3B 109.16(14)
C5B C4B C7B 129.67(16)
N3B C4B C7B 121.11(15)
C4B C5B N1B 105.77(14)
C4B C5B C13B 131.76(16)
N1B C5B C13B 122.41(15)
N1B C6B H6B1 109.5
N1B C6B H6B2 109.5
H6B1 C6B H6B2 109.5
N1B C6B H6B3 109.5
H6B1 C6B H6B3 109.5
H6B2 C6B H6B3 109.5
C12B C7B C8B 118.64(16)
C12B C7B C4B 120.89(15)
C8B C7B C4B 120.40(15)
C9B C8B C7B 120.44(17)
C9B C8B H8B 119.8
C7B C8B H8B 119.8
C10B C9B C8B 120.25(19)
C10B C9B H9B 119.9
C8B C9B H9B 119.9
C9B C10B C11B 120.08(19)
C9B C10B H10B 120.0
C11B C10B H10B 120.0
C10B C11B C12B 120.08(19)
C10B C11B H11B 120.0
C12B C11B H11B 120.0
C11B C12B C7B 120.45(18)
C11B C12B H12B 119.8
C7B C12B H12B 119.8
C18B C13B C14B 117.69(18)
C18B C13B C5B 121.78(17)
C14B C13B C5B 120.52(17)
C13B C14B C15B 121.06(19)
C13B C14B H14B 119.5
C15B C14B H14B 119.5
C16B C15B C14B 120.2(2)
C16B C15B H15B 119.9
C14B C15B H15B 119.9
C15B C16B C17B 119.6(2)
C15B C16B H16B 120.2
C17B C16B H16B 120.2
C16B C17B C18B 120.2(2)
C16B C17B H17B 119.9
C18B C17B H17B 119.9
C13B C18B C17B 121.2(2)
C13B C18B H18B 119.4
C17B C18B H18B 119.4

loop_
_geom_bond_atom_site_label_1
_geom_bond_atom_site_label_2
_geom_bond_distance
Co N3B 2.0217(14)
Co N3A 2.0225(14)
Co Cl1 2.2405(5)
Co Cl2 2.2609(5)
N1A C2A 1.331(2)
N1A C5A 1.393(2)
N1A C6A 1.466(2)
C2A N3A 1.322(2)
C2A H2A 0.9300
N3A C4A 1.392(2)
C4A C5A 1.374(2)
C4A C7A 1.472(2)
C5A C13A 1.471(2)
C6A H6A1 0.9600
C6A H6A2 0.9600
C6A H6A3 0.9600
C7A C8A 1.392(2)
C7A C12A 1.397(2)
C8A C9A 1.388(2)
C8A H8A 0.9300
C9A C10A 1.377(3)
C9A H9A 0.9300
C10A C11A 1.380(3)
C10A H10A 0.9300
C11A C12A 1.383(2)
C11A H11A 0.9300
C12A H12A 0.9300
C13A C18A 1.386(2)
C13A C14A 1.392(2)
C14A C15A 1.384(2)
C14A H14A 0.9300
C15A C16A 1.376(2)
C15A H15A 0.9300
C16A C17A 1.375(2)
C16A H16A 0.9300
C17A C18A 1.383(2)
C17A H17A 0.9300
C18A H18A 0.9300
N1B C2B 1.333(2)
N1B C5B 1.382(2)
N1B C6B 1.466(2)
C2B N3B 1.326(2)
C2B H2B 0.9300
N3B C4B 1.390(2)
C4B C5B 1.365(2)
C4B C7B 1.474(2)
C5B C13B 1.474(2)
C6B H6B1 0.9600
C6B H6B2 0.9600
C6B H6B3 0.9600
C7B C12B 1.388(2)
C7B C8B 1.395(2)
C8B C9B 1.380(2)
C8B H8B 0.9300
C9B C10B 1.374(3)
C9B H9B 0.9300
C10B C11B 1.376(3)
C10B H10B 0.9300
C11B C12B 1.386(3)
C11B H11B 0.9300
C12B H12B 0.9300
C13B C18B 1.371(3)
C13B C14B 1.380(3)
C14B C15B 1.381(3)
C14B H14B 0.9300
C15B C16B 1.359(3)
C15B H15B 0.9300
C16B C17B 1.365(3)
C16B H16B 0.9300
C17B C18B 1.380(3)
C17B H17B 0.9300
C18B H18B 0.9300
